data_1571680
loop_
_publ_author_name
'Li, Yi'
'Wu, Yanxin'
'Zhao, Jiaxin'
'Duan, Jingui'
'Jin, Wanqin'

_publ_section_title
;
 Systemic regulation of binding sites in porous coordination polymers for
 ethylene purification from ternary C2 hydrocarbons.
;
_journal_issue 24
_journal_name_full 'Chemical science'
_journal_page_first 9318
_journal_page_last 9324
_journal_paper_doi 10.1039/d4sc02659d
_journal_volume 15
_journal_year 2024
_chemical_formula_sum 'C118 H138 Cu4 F24 N32 Zr4'
_chemical_formula_weight 3079.64
_space_group_crystal_system tetragonal
_space_group_IT_number 98
_space_group_name_Hall 'I 4bw 2bw'
_space_group_name_H-M_alt 'I 41 2 2'
_atom_sites_solution_hydrogens mixed
_audit_creation_method SHELXL-2018/3
_audit_update_record
;
2024-03-04 deposited with the CCDC.	2024-05-13 downloaded from the CCDC.
;
_cell_angle_alpha 90
_cell_angle_beta 90
_cell_angle_gamma 90
_cell_formula_units_Z 2
_cell_length_a 16.9122(7)
_cell_length_b 16.9122(7)
_cell_length_c 31.516(3)
_cell_measurement_reflns_used 7663
_cell_measurement_temperature 273(2)
_cell_measurement_theta_max 22.5745
_cell_measurement_theta_min 2.282
_cell_volume 9014.3(10)
_computing_structure_refinement 'SHELXL-2018/3 (Sheldrick, 2018)'
_diffrn_ambient_temperature 273(2)
_diffrn_measured_fraction_theta_full 1.000
_diffrn_measured_fraction_theta_max 1.000
_diffrn_measurement_device_type 'Rigaku SmartLab'
_diffrn_radiation_type MoK\a
_diffrn_radiation_wavelength 0.71073
_diffrn_reflns_av_R_equivalents 0.0490
_diffrn_reflns_av_unetI/netI 0.0320
_diffrn_reflns_Laue_measured_fraction_full 1.000
_diffrn_reflns_Laue_measured_fraction_max 1.000
_diffrn_reflns_limit_h_max 19
_diffrn_reflns_limit_h_min -20
_diffrn_reflns_limit_k_max 19
_diffrn_reflns_limit_k_min -20
_diffrn_reflns_limit_l_max 38
_diffrn_reflns_limit_l_min -38
_diffrn_reflns_number 34045
_diffrn_reflns_point_group_measured_fraction_full 1.000
_diffrn_reflns_point_group_measured_fraction_max 1.000
_diffrn_reflns_theta_full 25.242
_diffrn_reflns_theta_max 25.500
_diffrn_reflns_theta_min 1.366
_exptl_absorpt_coefficient_mu 0.752
_exptl_crystal_colour blue
_exptl_crystal_density_diffrn 1.135
_exptl_crystal_description block
_exptl_crystal_F_000 3124
_exptl_crystal_size_max 0.350
_exptl_crystal_size_mid 0.330
_exptl_crystal_size_min 0.320
_refine_diff_density_max 0.517
_refine_diff_density_min -0.346
_refine_diff_density_rms 0.132
_refine_ls_abs_structure_details
;
 Refined as an inversion twin.
;
_refine_ls_abs_structure_Flack 0.94(3)
_refine_ls_extinction_method none
_refine_ls_goodness_of_fit_ref 1.127
_refine_ls_hydrogen_treatment constr
_refine_ls_matrix_type full
_refine_ls_number_parameters 261
_refine_ls_number_reflns 4208
_refine_ls_number_restraints 173
_refine_ls_restrained_S_all 1.281
_refine_ls_R_factor_all 0.0507
_refine_ls_R_factor_gt 0.0447
_refine_ls_shift/su_max 0.002
_refine_ls_shift/su_mean 0.000
_refine_ls_structure_factor_coef Fsqd
_refine_ls_weighting_details 'w=1/[\s^2^(Fo^2^)+(0.0880P)^2^] where P=(Fo^2^+2Fc^2^)/3'
_refine_ls_weighting_scheme calc
_refine_ls_wR_factor_gt 0.1279
_refine_ls_wR_factor_ref 0.1323
_reflns_Friedel_coverage 0.752
_reflns_Friedel_fraction_full 1.000
_reflns_Friedel_fraction_max 1.000
_reflns_number_gt 3700
_reflns_number_total 4208
_reflns_threshold_expression 'I > 2\s(I)'
_cod_data_source_file d4sc02659d2.cif
_cod_data_source_block a
_cod_depositor_comments 'Adding full bibliography for 1571680--1571687.cif.'
_cod_original_cell_volume 9014.3(11)
_cod_database_code 1571680
_shelx_shelxl_version_number 2018/3
_shelx_space_group_comment
;
The symmetry employed for this shelxl refinement is uniquely defined
by the following loop, which should always be used as a source of
symmetry information in preference to the above space-group names.
They are only intended as comments.
;
_shelx_estimated_absorpt_t_min 0.779
_shelx_estimated_absorpt_t_max 0.795

loop_
_space_group_symop_operation_xyz
'x, y, z'
'-y, x+1/2, z+1/4'
'-x+1/2, -y+1/2, z+1/2'
'y+1/2, -x, z+3/4'
'x, -y+1/2, -z+1/4'
'y+1/2, x+1/2, -z+1/2'
'-x+1/2, y, -z+3/4'
'-y, -x, -z'
'x+1/2, y+1/2, z+1/2'
'-y+1/2, x+1, z+3/4'
'-x+1, -y+1, z+1'
'y+1, -x+1/2, z+5/4'
'x+1/2, -y+1, -z+3/4'
'y+1, x+1, -z+1'
'-x+1, y+1/2, -z+5/4'
'-y+1/2, -x+1/2, -z+1/2'

loop_
_atom_site_label
_atom_site_type_symbol
_atom_site_fract_x
_atom_site_fract_y
_atom_site_fract_z
_atom_site_U_iso_or_equiv
_atom_site_adp_type
_atom_site_occupancy
_atom_site_site_symmetry_order
_atom_site_calc_flag
_atom_site_refinement_flags_posn
_atom_site_refinement_flags_adp
_atom_site_refinement_flags_occupancy
_atom_site_disorder_assembly
_atom_site_disorder_group
Zr1 Zr 0.03347(4) 0.250000 0.125000 0.0323(2) Uani 1 2 d S T P . .
Cu1 Cu 0.000000 0.500000 0.12352(3) 0.0336(3) Uani 1 2 d S T P . .
F1 F 0.0305(3) 0.2490(3) 0.18798(12) 0.0834(14) Uani 1 1 d . . . . .
F2 F 0.1502(3) 0.250000 0.125000 0.099(2) Uani 1 2 d S T P . .
F3 F 0.0323(2) 0.36771(18) 0.12446(13) 0.0580(9) Uani 1 1 d . . . . .
F4 F -0.0852(3) 0.250000 0.125000 0.0750(17) Uani 1 2 d S T P . .
N1 N 0.0817(3) 0.5221(3) 0.16829(16) 0.0417(12) Uani 1 1 d . . . . .
N2 N 0.1793(3) 0.5804(3) 0.20146(16) 0.0428(12) Uani 1 1 d . . . . .
N3 N 0.1420(3) 0.5757(3) 0.02371(16) 0.0492(13) Uani 1 1 d . . . . .
N4 N 0.0803(3) 0.5178(3) 0.07756(16) 0.0408(12) Uani 1 1 d . . . . .
C1 C 0.1020(5) 0.4784(5) 0.2027(2) 0.066(2) Uani 1 1 d . . . . .
H1 H 0.077223 0.431451 0.210384 0.079 Uiso 1 1 calc R U . . .
C2 C 0.1604(5) 0.5103(5) 0.2238(2) 0.069(2) Uani 1 1 d . . . . .
H2 H 0.184379 0.491020 0.248258 0.083 Uiso 1 1 calc R U . . .
C3 C 0.1300(4) 0.5831(4) 0.16857(18) 0.0431(14) Uani 1 1 d . . . . .
H3 H 0.129666 0.623148 0.148325 0.052 Uiso 1 1 calc R U . . .
C4 C 0.2437(4) 0.6339(3) 0.20936(16) 0.0407(13) Uani 1 1 d . . . . .
C5 C 0.3026(4) 0.6120(4) 0.23719(19) 0.0441(14) Uani 1 1 d . . . . .
H5 H 0.300135 0.563796 0.251278 0.053 Uiso 1 1 calc R U . . .
C6 C 0.3651(4) 0.6625(4) 0.2438(2) 0.0469(15) Uani 1 1 d . . . . .
C7 C 0.3697(4) 0.7342(4) 0.2229(2) 0.0526(17) Uani 1 1 d . . . . .
H7 H 0.412624 0.767429 0.227472 0.063 Uiso 1 1 calc R U . . .
C8 C 0.3096(4) 0.7566(4) 0.1947(2) 0.0529(16) Uani 1 1 d . . . . .
C9 C 0.2459(4) 0.7066(4) 0.18875(18) 0.0482(14) Uani 1 1 d . . . . .
H9 H 0.204572 0.721591 0.170998 0.058 Uiso 1 1 calc R U . . .
C10 C 0.0867(4) 0.5827(4) 0.05464(17) 0.0441(14) Uani 1 1 d . . . . .
H10 H 0.056752 0.628024 0.059164 0.053 Uiso 1 1 calc R U . . .
C11 C 0.1321(6) 0.4668(5) 0.0609(3) 0.086(3) Uani 1 1 d . . . . .
H11 H 0.139640 0.415079 0.069983 0.104 Uiso 1 1 calc R U . . .
C12 C 0.1727(6) 0.5024(5) 0.0282(3) 0.090(3) Uani 1 1 d . . . . .
H12 H 0.213347 0.480320 0.012245 0.108 Uiso 1 1 calc R U . . .
C13 C 0.3123(5) 0.8327(5) 0.1715(3) 0.076(3) Uani 1 1 d . . . . .
H13A H 0.356585 0.832749 0.152522 0.114 Uiso 1 1 calc R U . . .
H13B H 0.317584 0.875308 0.191441 0.114 Uiso 1 1 calc R U . . .
H13C H 0.264300 0.839242 0.155633 0.114 Uiso 1 1 calc R U . . .
C14 C 0.809(2) 0.727(2) 0.0245(12) 0.187(16) Uani 0.25 1 d DG U P A 1
H14A H 0.857092 0.755826 0.028646 0.280 Uiso 0.25 1 d R U P A 1
H14B H 0.796818 0.724624 -0.005233 0.280 Uiso 0.25 1 d R U P A 1
H14C H 0.815405 0.673940 0.035203 0.280 Uiso 0.25 1 d R U P A 1
C15 C 0.741(2) 0.768(2) 0.0484(10) 0.194(16) Uani 0.25 1 d DG U P A 1
H15A H 0.717947 0.807410 0.030486 0.290 Uiso 0.25 1 d R U P A 1
H15B H 0.761781 0.792525 0.073580 0.290 Uiso 0.25 1 d R U P A 1
H15C H 0.702002 0.729593 0.056124 0.290 Uiso 0.25 1 d R U P A 1
C16 C 0.530(2) 0.045(2) 0.2626(11) 0.158(17) Uani 0.25 1 d DG U P A 2
H16C H 0.486183 0.013966 0.254798 0.190 Uiso 0.25 1 d R U P A 2
H16A H 0.530462 0.080975 0.238978 0.190 Uiso 0.25 1 d R U P A 2
H16B H 0.521970 0.075124 0.288043 0.190 Uiso 0.25 1 d R U P A 2
C17 C 0.607(3) 0.0011(19) 0.2649(12) 0.150(17) Uani 0.25 1 d DG U P A 2
H17C H 0.648872 0.037830 0.269722 0.179 Uiso 0.25 1 d R U P A 2
H17A H 0.615908 -0.026655 0.238829 0.179 Uiso 0.25 1 d R U P A 2
H17B H 0.605120 -0.036581 0.287576 0.179 Uiso 0.25 1 d R U P A 2
C18 C 0.582(3) 0.9760(19) 0.0989(11) 0.189(17) Uani 0.125 1 d DG U P A 1
H18C H 0.617786 1.003596 0.080743 0.227 Uiso 0.125 1 d R U P A 1
H18A H 0.584047 0.920916 0.091848 0.227 Uiso 0.125 1 d R U P A 1
H18B H 0.598993 0.983414 0.127653 0.227 Uiso 0.125 1 d R U P A 1
C19 C 0.498(3) 1.011(2) 0.0916(15) 0.190(17) Uani 0.125 1 d DG U P A 1
H19C H 0.475775 0.983879 0.067651 0.228 Uiso 0.125 1 d R U P A 1
H19A H 0.500341 1.065931 0.085120 0.228 Uiso 0.125 1 d R U P A 1
H19B H 0.464445 1.001950 0.115475 0.228 Uiso 0.125 1 d R U P A 1
C20 C 0.574(3) 0.9075(19) 0.1040(11) 0.191(17) Uani 0.125 1 d DG U P A 3
H20A H 0.586123 0.870917 0.081634 0.286 Uiso 0.125 1 d R U P A 3
H20B H 0.520595 0.926119 0.100616 0.286 Uiso 0.125 1 d R U P A 3
H20C H 0.579013 0.881469 0.130906 0.286 Uiso 0.125 1 d R U P A 3
C21 C 0.631(3) 0.9779(18) 0.1020(10) 0.187(17) Uani 0.125 1 d DG U P A 3
H21A H 0.638358 0.999230 0.129989 0.280 Uiso 0.125 1 d R U P A 3
H21B H 0.609829 1.017995 0.083745 0.280 Uiso 0.125 1 d R U P A 3
H21C H 0.681261 0.960529 0.091093 0.280 Uiso 0.125 1 d R U P A 3
C22 C 0.672(2) 0.8446(18) 0.0797(9) 0.189(17) Uani 0.125 1 d DG U P A 4
H22A H 0.652354 0.794433 0.070184 0.283 Uiso 0.125 1 d R U P A 4
H22B H 0.714338 0.836327 0.099552 0.283 Uiso 0.125 1 d R U P A 4
H22C H 0.691576 0.874016 0.055779 0.283 Uiso 0.125 1 d R U P A 4
C23 C 0.605(3) 0.8911(18) 0.1012(10) 0.191(17) Uani 0.125 1 d DG U P A 4
H23A H 0.607435 0.945429 0.092398 0.286 Uiso 0.125 1 d R U P A 4
H23B H 0.611319 0.888170 0.131460 0.286 Uiso 0.125 1 d R U P A 4
H23C H 0.555174 0.868886 0.093257 0.286 Uiso 0.125 1 d R U P A 4

loop_
_atom_site_aniso_label
_atom_site_aniso_U_11
_atom_site_aniso_U_22
_atom_site_aniso_U_33
_atom_site_aniso_U_23
_atom_site_aniso_U_13
_atom_site_aniso_U_12
Zr1 0.0424(4) 0.0247(4) 0.0299(3) 0.0013(3) 0.000 0.000
Cu1 0.0424(5) 0.0294(4) 0.0289(4) 0.000 0.000 -0.0048(4)
F1 0.137(4) 0.077(3) 0.0363(19) -0.003(2) 0.003(2) -0.004(3)
F2 0.045(3) 0.099(5) 0.152(7) -0.016(6) 0.000 0.000
F3 0.079(3) 0.0284(16) 0.067(2) 0.0042(19) -0.002(3) -0.0041(15)
F4 0.045(3) 0.056(3) 0.124(5) -0.031(4) 0.000 0.000
N1 0.048(3) 0.040(3) 0.037(3) 0.007(2) -0.004(2) -0.006(2)
N2 0.041(3) 0.049(3) 0.039(3) 0.010(2) -0.010(2) -0.008(2)
N3 0.057(3) 0.042(3) 0.048(3) 0.013(2) 0.016(3) 0.008(3)
N4 0.050(3) 0.034(3) 0.038(3) 0.007(2) 0.005(2) 0.003(2)
C1 0.076(5) 0.070(5) 0.053(4) 0.030(4) -0.021(4) -0.027(4)
C2 0.069(5) 0.087(6) 0.052(4) 0.034(4) -0.027(4) -0.032(4)
C3 0.044(3) 0.047(4) 0.039(3) 0.005(3) -0.008(3) -0.007(3)
C4 0.038(3) 0.047(3) 0.037(3) 0.005(2) -0.005(3) -0.008(3)
C5 0.039(3) 0.046(3) 0.047(3) 0.012(3) -0.011(3) -0.006(3)
C6 0.047(4) 0.051(4) 0.042(3) 0.012(3) -0.013(3) -0.006(3)
C7 0.051(4) 0.054(5) 0.053(3) 0.011(3) -0.010(3) -0.012(3)
C8 0.062(4) 0.049(4) 0.048(3) 0.011(3) -0.014(3) -0.014(4)
C9 0.048(3) 0.055(4) 0.042(3) 0.007(3) -0.010(3) -0.006(4)
C10 0.054(4) 0.043(3) 0.035(3) 0.004(3) 0.009(3) 0.008(3)
C11 0.103(7) 0.050(5) 0.106(7) 0.037(5) 0.044(6) 0.026(5)
C12 0.108(7) 0.058(5) 0.104(7) 0.029(5) 0.062(6) 0.033(5)
C13 0.089(6) 0.064(5) 0.074(5) 0.024(4) -0.027(5) -0.012(5)
C14 0.15(3) 0.23(5) 0.18(3) 0.04(3) -0.07(3) 0.03(3)
C15 0.15(3) 0.24(5) 0.19(3) 0.03(3) -0.06(3) 0.02(3)
C16 0.159(19) 0.158(19) 0.16(2) -0.008(11) -0.006(11) -0.013(11)
C17 0.149(19) 0.143(19) 0.156(19) -0.010(11) -0.007(11) -0.013(11)
C18 0.15(3) 0.24(5) 0.18(3) 0.03(3) -0.05(3) 0.02(3)
C19 0.15(3) 0.24(5) 0.18(3) 0.03(3) -0.05(3) 0.02(3)
C20 0.15(3) 0.24(5) 0.18(3) 0.03(3) -0.05(3) 0.03(3)
C21 0.15(3) 0.23(5) 0.18(3) 0.03(3) -0.05(3) 0.03(3)
C22 0.15(3) 0.24(5) 0.18(3) 0.03(3) -0.05(3) 0.02(3)
C23 0.15(3) 0.24(5) 0.19(3) 0.03(3) -0.05(3) 0.03(3)

loop_
_atom_type_symbol
_atom_type_description
_atom_type_scat_dispersion_real
_atom_type_scat_dispersion_imag
_atom_type_scat_source
C C 0.0033 0.0016 'International Tables Vol C Tables 4.2.6.8 and 6.1.1.4'
H H 0.0000 0.0000 'International Tables Vol C Tables 4.2.6.8 and 6.1.1.4'
Cu Cu 0.3201 1.2651 'International Tables Vol C Tables 4.2.6.8 and 6.1.1.4'
F F 0.0171 0.0103 'International Tables Vol C Tables 4.2.6.8 and 6.1.1.4'
N N 0.0061 0.0033 'International Tables Vol C Tables 4.2.6.8 and 6.1.1.4'
Zr Zr -2.9673 0.5597 'International Tables Vol C Tables 4.2.6.8 and 6.1.1.4'

loop_
_geom_angle_atom_site_label_1
_geom_angle_atom_site_label_2
_geom_angle_atom_site_label_3
_geom_angle
_geom_angle_site_symmetry_1
_geom_angle_site_symmetry_3
_geom_angle_publ_flag
F2 Zr1 F1 91.46(15) . . ?
F2 Zr1 F1 91.46(15) . 5 ?
F1 Zr1 F1 177.1(3) . 5 ?
F2 Zr1 F3 90.59(11) . . ?
F1 Zr1 F3 90.98(19) . . ?
F1 Zr1 F3 88.99(19) 5 . ?
F2 Zr1 F3 90.59(11) . 5 ?
F1 Zr1 F3 88.99(19) . 5 ?
F1 Zr1 F3 90.98(19) 5 5 ?
F3 Zr1 F3 178.8(2) . 5 ?
F2 Zr1 F4 180.0 . . ?
F1 Zr1 F4 88.54(15) . . ?
F1 Zr1 F4 88.54(15) 5 . ?
F3 Zr1 F4 89.41(11) . . ?
F3 Zr1 F4 89.41(11) 5 . ?
N4 Cu1 N4 87.7(3) . 11_454 ?
N4 Cu1 N1 177.5(2) . 11_454 ?
N4 Cu1 N1 90.77(19) 11_454 11_454 ?
N4 Cu1 N1 90.77(19) . . ?
N4 Cu1 N1 177.5(2) 11_454 . ?
N1 Cu1 N1 90.8(3) 11_454 . ?
N4 Cu1 F3 91.39(16) . 11_454 ?
N4 Cu1 F3 89.68(17) 11_454 11_454 ?
N1 Cu1 F3 90.51(17) 11_454 11_454 ?
N1 Cu1 F3 88.45(17) . 11_454 ?
N4 Cu1 F3 89.67(17) . . ?
N4 Cu1 F3 91.39(16) 11_454 . ?
N1 Cu1 F3 88.45(17) 11_454 . ?
N1 Cu1 F3 90.51(17) . . ?
F3 Cu1 F3 178.5(2) 11_454 . ?
Zr1 F3 Cu1 166.9(2) . . ?
C3 N1 C1 105.4(6) . . ?
C3 N1 Cu1 125.2(4) . . ?
C1 N1 Cu1 129.3(5) . . ?
C3 N2 C2 106.0(5) . . ?
C3 N2 C4 126.0(5) . . ?
C2 N2 C4 127.7(5) . . ?
C12 N3 C10 105.7(5) . . ?
C12 N3 C6 128.5(6) . 4_464 ?
C10 N3 C6 125.7(5) . 4_464 ?
C10 N4 C11 105.5(6) . . ?
C10 N4 Cu1 125.1(4) . . ?
C11 N4 Cu1 129.1(4) . . ?
C2 C1 N1 111.9(6) . . ?
C2 C1 H1 124.0 . . ?
N1 C1 H1 124.0 . . ?
C1 C2 N2 105.2(6) . . ?
C1 C2 H2 127.4 . . ?
N2 C2 H2 127.4 . . ?
N1 C3 N2 111.5(5) . . ?
N1 C3 H3 124.3 . . ?
N2 C3 H3 124.3 . . ?
C5 C4 C9 121.0(6) . . ?
C5 C4 N2 119.3(5) . . ?
C9 C4 N2 119.7(5) . . ?
C6 C5 C4 119.1(6) . . ?
C6 C5 H5 120.4 . . ?
C4 C5 H5 120.4 . . ?
C5 C6 C7 121.0(6) . . ?
C5 C6 N3 119.5(5) . 2_655 ?
C7 C6 N3 119.5(6) . 2_655 ?
C6 C7 C8 119.9(6) . . ?
C6 C7 H7 120.0 . . ?
C8 C7 H7 120.0 . . ?
C9 C8 C7 119.1(6) . . ?
C9 C8 C13 119.2(6) . . ?
C7 C8 C13 121.8(6) . . ?
C8 C9 C4 119.8(6) . . ?
C8 C9 H9 120.1 . . ?
C4 C9 H9 120.1 . . ?
N4 C10 N3 112.2(6) . . ?
N4 C10 H10 123.9 . . ?
N3 C10 H10 123.9 . . ?
N4 C11 C12 109.9(7) . . ?
N4 C11 H11 125.1 . . ?
C12 C11 H11 125.1 . . ?
N3 C12 C11 106.7(7) . . ?
N3 C12 H12 126.6 . . ?
C11 C12 H12 126.6 . . ?
C8 C13 H13A 109.5 . . ?
C8 C13 H13B 109.5 . . ?
H13A C13 H13B 109.5 . . ?
C8 C13 H13C 109.5 . . ?
H13A C13 H13C 109.5 . . ?
H13B C13 H13C 109.5 . . ?
C15 C14 H14A 109.3 . . ?
C15 C14 H14B 109.6 . . ?
H14A C14 H14B 109.5 . . ?
C15 C14 H14C 109.5 . . ?
H14A C14 H14C 109.5 . . ?
H14B C14 H14C 109.5 . . ?
C14 C15 H15A 109.5 . . ?
C14 C15 H15B 109.5 . . ?
H15A C15 H15B 109.5 . . ?
C14 C15 H15C 109.5 . . ?
H15A C15 H15C 109.5 . . ?
H15B C15 H15C 109.5 . . ?
C16 C16 C17 69(5) 6_545 . ?
C17 C16 C17 133(3) 6_545 . ?
C16 C16 C16 85(2) 6_545 11_544 ?
C17 C16 C16 114(3) 6_545 11_544 ?
C17 C16 C16 94(3) . 11_544 ?
C16 C16 C16 68(2) 6_545 16 ?
C17 C16 C16 90(3) 6_545 16 ?
C17 C16 C16 104.94(15) . 16 ?
C16 C16 C16 26(3) 11_544 16 ?
C16 C16 H16C 80.2 6_545 . ?
C17 C16 H16C 88.9 6_545 . ?
C17 C16 H16C 114.5 . . ?
C16 C16 H16C 25.6 11_544 . ?
C16 C16 H16C 12.5 16 . ?
C16 C16 H16A 58.6 6_545 . ?
C17 C16 H16A 23.0 6_545 . ?
C17 C16 H16A 110.2 . . ?
C16 C16 H16A 122.0 11_544 . ?
C16 C16 H16A 95.8 16 . ?
H16C C16 H16A 99.1 . . ?
C16 C16 H16B 163.4 6_545 . ?
C17 C16 H16B 94.2 6_545 . ?
C17 C16 H16B 110.2 . . ?
C16 C16 H16B 111.2 11_544 . ?
C16 C16 H16B 126.0 16 . ?
H16C C16 H16B 113.7 . . ?
H16A C16 H16B 108.5 . . ?
C16 C16 H16A 66(6) 6_545 6_545 ?
C17 C16 H16A 120(4) 6_545 6_545 ?
C17 C16 H16A 15(3) . 6_545 ?
C16 C16 H16A 107(6) 11_544 6_545 ?
C16 C16 H16A 115(4) 16 6_545 ?
H16C C16 H16A 125.8 . 6_545 ?
H16A C16 H16A 97.2 . 6_545 ?
H16B C16 H16A 109.1 . 6_545 ?
C16 C17 C16 34(3) 6_545 . ?
C16 C17 H17C 114.5 6_545 . ?
C16 C17 H17C 109.3 . . ?
C16 C17 H17A 76.7 6_545 . ?
C16 C17 H17A 110.2 . . ?
H17C C17 H17A 109.4 . . ?
C16 C17 H17B 131.0 6_545 . ?
C16 C17 H17B 110.2 . . ?
H17C C17 H17B 109.3 . . ?
H17A C17 H17B 108.5 . . ?
C16 C17 H16A 34(3) 6_545 6_545 ?
C16 C17 H16A 20(3) . 6_545 ?
H17C C17 H16A 91.8 . 6_545 ?
H17A C17 H16A 108.3 . 6_545 ?
H17B C17 H16A 127.6 . 6_545 ?
C19 C18 C19 13(3) 11_564 . ?
C19 C18 H18C 116.1 11_564 . ?
C19 C18 H18C 107.9 . . ?
C19 C18 H18A 99.2 11_564 . ?
C19 C18 H18A 111.8 . . ?
H18C C18 H18A 107.9 . . ?
C19 C18 H18B 115.6 11_564 . ?
C19 C18 H18B 111.8 . . ?
H18C C18 H18B 107.8 . . ?
H18A C18 H18B 109.5 . . ?
C19 C18 H19C 37.7(19) 11_564 11_564 ?
C19 C18 H19C 33(3) . 11_564 ?
H18C C18 H19C 78.7 . 11_564 ?
H18A C18 H19C 107.7 . 11_564 ?
H18B C18 H19C 137.6 . 11_564 ?
C19 C18 H19B 43(4) 11_564 11_564 ?
C19 C18 H19B 40(3) . 11_564 ?
H18C C18 H19B 128.4 . 11_564 ?
H18A C18 H19B 120.8 . 11_564 ?
H18B C18 H19B 72.6 . 11_564 ?
H19C C18 H19B 71.4 11_564 11_564 ?
C19 C19 C18 107(10) 11_564 11_564 ?
C19 C19 C18 60(10) 11_564 . ?
C18 C19 C18 157.6(19) 11_564 . ?
C19 C19 H19C 65.9 11_564 . ?
C18 C19 H19C 79.5 11_564 . ?
C18 C19 H19C 107.8 . . ?
C19 C19 H19A 164.2 11_564 . ?
C18 C19 H19A 84.7 11_564 . ?
C18 C19 H19A 111.9 . . ?
H19C C19 H19A 107.8 . . ?
C19 C19 H19B 86.3 11_564 . ?
C18 C19 H19B 46.4 11_564 . ?
C18 C19 H19B 111.8 . . ?
H19C C19 H19B 107.8 . . ?
H19A C19 H19B 109.5 . . ?
C19 C19 H19C 92(9) 11_564 11_564 ?
C18 C19 H19C 128(6) 11_564 11_564 ?
C18 C19 H19C 74(5) . 11_564 ?
H19C C19 H19C 64.7 . 11_564 ?
H19A C19 H19C 72.3 . 11_564 ?
H19B C19 H19C 172.3 . 11_564 ?
C19 C19 H19B 73(9) 11_564 11_564 ?
C18 C19 H19B 121(4) 11_564 11_564 ?
C18 C19 H19B 40(4) . 11_564 ?
H19C C19 H19B 137.9 . 11_564 ?
H19A C19 H19B 110.2 . 11_564 ?
H19B C19 H19B 75.7 . 11_564 ?
H19C C19 H19B 111.0 11_564 11_564 ?
C21 C20 H20A 109.5 . . ?
C21 C20 H20B 109.5 . . ?
H20A C20 H20B 109.5 . . ?
C21 C20 H20C 109.5 . . ?
H20A C20 H20C 109.5 . . ?
H20B C20 H20C 109.5 . . ?
C20 C21 H21A 109.5 . . ?
C20 C21 H21B 109.5 . . ?
H21A C21 H21B 109.5 . . ?
C20 C21 H21C 109.5 . . ?
H21A C21 H21C 109.5 . . ?
H21B C21 H21C 109.5 . . ?
C23 C22 H22A 109.5 . . ?
C23 C22 H22B 109.5 . . ?
H22A C22 H22B 109.5 . . ?
C23 C22 H22C 109.5 . . ?
H22A C22 H22C 109.5 . . ?
H22B C22 H22C 109.5 . . ?
C22 C23 H23A 109.5 . . ?
C22 C23 H23B 109.5 . . ?
H23A C23 H23B 109.5 . . ?
C22 C23 H23C 109.5 . . ?
H23A C23 H23C 109.5 . . ?
H23B C23 H23C 109.5 . . ?

loop_
_geom_bond_atom_site_label_1
_geom_bond_atom_site_label_2
_geom_bond_distance
_geom_bond_site_symmetry_2
_geom_bond_publ_flag
Zr1 F2 1.974(6) . ?
Zr1 F1 1.986(4) . ?
Zr1 F1 1.986(4) 5 ?
Zr1 F3 1.991(3) . ?
Zr1 F3 1.991(3) 5 ?
Zr1 F4 2.008(5) . ?
Cu1 N4 2.008(5) . ?
Cu1 N4 2.009(5) 11_454 ?
Cu1 N1 2.010(5) 11_454 ?
Cu1 N1 2.010(5) . ?
Cu1 F3 2.303(3) 11_454 ?
Cu1 F3 2.303(3) . ?
N1 C3 1.316(8) . ?
N1 C1 1.356(8) . ?
N2 C3 1.331(7) . ?
N2 C2 1.415(9) . ?
N2 C4 1.438(7) . ?
N3 C12 1.350(9) . ?
N3 C10 1.356(7) . ?
N3 C6 1.418(7) 4_464 ?
N4 C10 1.319(7) . ?
N4 C11 1.336(9) . ?
C1 C2 1.307(10) . ?
C1 H1 0.9300 . ?
C2 H2 0.9300 . ?
C3 H3 0.9300 . ?
C4 C5 1.378(8) . ?
C4 C9 1.392(8) . ?
C5 C6 1.374(8) . ?
C5 H5 0.9300 . ?
C6 C7 1.382(9) . ?
C7 C8 1.401(9) . ?
C7 H7 0.9300 . ?
C8 C9 1.383(8) . ?
C8 C13 1.480(9) . ?
C9 H9 0.9300 . ?
C10 H10 0.9300 . ?
C11 C12 1.376(11) . ?
C11 H11 0.9300 . ?
C12 H12 0.9300 . ?
C13 H13A 0.9600 . ?
C13 H13B 0.9600 . ?
C13 H13C 0.9600 . ?
C14 C15 1.5376 . ?
C14 H14A 0.9600 . ?
C14 H14B 0.9600 . ?
C14 H14C 0.9600 . ?
C15 H15A 0.9600 . ?
C15 H15B 0.9600 . ?
C15 H15C 0.9600 . ?
C16 C16 0.87(8) 6_545 ?
C16 C17 1.44(7) 6_545 ?
C16 C17 1.4960 . ?
C16 C16 1.83(6) 11_544 ?
C16 C16 1.97(7) 16 ?
C16 H16C 0.9423 . ?
C16 H16A 0.9589 . ?
C16 H16B 0.9589 . ?
C16 H16A 0.90(7) 6_545 ?
C17 H17C 0.9588 . ?
C17 H17A 0.9588 . ?
C17 H17B 0.9590 . ?
C18 C19 1.39(10) 11_564 ?
C18 C19 1.5413 . ?
C18 H18C 0.9589 . ?
C18 H18A 0.9590 . ?
C18 H18B 0.9592 . ?
C18 H19C 1.54(6) 11_564 ?
C18 H19B 1.01(8) 11_564 ?
C19 C19 0.36(7) 11_564 ?
C19 H19C 0.9589 . ?
C19 H19A 0.9588 . ?
C19 H19B 0.9591 . ?
C19 H19C 0.88(6) 11_564 ?
C19 H19B 1.00(7) 11_564 ?
C20 C21 1.5375 . ?
C20 H20A 0.9600 . ?
C20 H20B 0.9600 . ?
C20 H20C 0.9600 . ?
C21 H21A 0.9600 . ?
C21 H21B 0.9600 . ?
C21 H21C 0.9600 . ?
C22 C23 1.5366 . ?
C22 H22A 0.9600 . ?
C22 H22B 0.9600 . ?
C22 H22C 0.9600 . ?
C23 H23A 0.9600 . ?
C23 H23B 0.9600 . ?
C23 H23C 0.9600 . ?

loop_
_geom_torsion_atom_site_label_1
_geom_torsion_atom_site_label_2
_geom_torsion_atom_site_label_3
_geom_torsion_atom_site_label_4
_geom_torsion
_geom_torsion_site_symmetry_1
_geom_torsion_site_symmetry_2
_geom_torsion_site_symmetry_3
_geom_torsion_site_symmetry_4
_geom_torsion_publ_flag
C3 N1 C1 C2 0.0(10) . . . . ?
Cu1 N1 C1 C2 177.3(6) . . . . ?
N1 C1 C2 N2 0.3(10) . . . . ?
C3 N2 C2 C1 -0.5(9) . . . . ?
C4 N2 C2 C1 -174.3(7) . . . . ?
C1 N1 C3 N2 -0.3(8) . . . . ?
Cu1 N1 C3 N2 -177.8(4) . . . . ?
C2 N2 C3 N1 0.5(8) . . . . ?
C4 N2 C3 N1 174.5(6) . . . . ?
C3 N2 C4 C5 -161.8(7) . . . . ?
C2 N2 C4 C5 10.8(11) . . . . ?
C3 N2 C4 C9 17.9(10) . . . . ?
C2 N2 C4 C9 -169.5(7) . . . . ?
C9 C4 C5 C6 -1.3(10) . . . . ?
N2 C4 C5 C6 178.4(6) . . . . ?
C4 C5 C6 C7 -0.4(10) . . . . ?
C4 C5 C6 N3 177.5(6) . . . 2_655 ?
C5 C6 C7 C8 0.7(11) . . . . ?
N3 C6 C7 C8 -177.2(6) 2_655 . . . ?
C6 C7 C8 C9 0.7(11) . . . . ?
C6 C7 C8 C13 -179.8(7) . . . . ?
C7 C8 C9 C4 -2.4(10) . . . . ?
C13 C8 C9 C4 178.1(7) . . . . ?
C5 C4 C9 C8 2.8(10) . . . . ?
N2 C4 C9 C8 -176.9(6) . . . . ?
C11 N4 C10 N3 -0.7(9) . . . . ?
Cu1 N4 C10 N3 -175.0(4) . . . . ?
C12 N3 C10 N4 -1.1(9) . . . . ?
C6 N3 C10 N4 179.9(6) 4_464 . . . ?
C10 N4 C11 C12 2.2(11) . . . . ?
Cu1 N4 C11 C12 176.2(7) . . . . ?
C10 N3 C12 C11 2.3(11) . . . . ?
C6 N3 C12 C11 -178.7(8) 4_464 . . . ?
N4 C11 C12 N3 -2.9(12) . . . . ?
C17 C16 C17 C16 -45(3) 6_545 . . 6_545 ?
C16 C16 C17 C16 83.5(16) 11_544 . . 6_545 ?
C16 C16 C17 C16 59(3) 16 . . 6_545 ?
C19 C18 C19 C18 59(12) 11_564 . . 11_564 ?
